data_8106035
loop_
_publ_author_name
'Li, Jing'
'Yu, Bin'
'Jia, Hao-Ran'
'Sun, Yin-Xia'

_publ_section_title
;
 Crystal structure of
 bis((1-(((4-(((benzyloxy)imino)methyl)phenyl)imino)methyl)naphthalen-2-yl)oxy-\k2
 O,N)copper(II), C52H42CuN4O4
;
_journal_issue 1
_journal_name_full 'Zeitschrift f\"ur Kristallographie - New Crystal Structures'
_journal_page_first 33
_journal_page_last 35
_journal_paper_doi 10.1515/ncrs-2017-0107
_journal_volume 233
_journal_year 2018
_chemical_formula_moiety 'C52 H42 Cu N4 O4'
_chemical_formula_sum 'C52 H42 Cu N4 O4'
_chemical_formula_weight 850.44
_space_group_crystal_system monoclinic
_space_group_IT_number 15
_space_group_name_Hall '-I 2yc'
_space_group_name_H-M_alt 'I 1 2/c 1'
_atom_sites_solution_hydrogens geom
_atom_sites_solution_primary iterative
_atom_sites_solution_secondary difmap
_cell_angle_alpha 90.00
_cell_angle_beta 97.428(5)
_cell_angle_gamma 90.00
_cell_formula_units_Z 4
_cell_length_a 21.8573(13)
_cell_length_b 5.8605(4)
_cell_length_c 33.683(2)
_cell_measurement_reflns_used 1673
_cell_measurement_temperature 293.42(10)
_cell_measurement_theta_max 23.9230
_cell_measurement_theta_min 3.5980
_cell_volume 4278.4(5)
_computing_cell_refinement
;
CrysAlisPro, Agilent Technologies,
Version 1.171.37.33 (release 27-03-2014 CrysAlis171 .NET)
(compiled Mar 27 2014,17:12:48)
;
_computing_data_collection
;
CrysAlisPro, Agilent Technologies,
Version 1.171.37.33 (release 27-03-2014 CrysAlis171 .NET)
(compiled Mar 27 2014,17:12:48)
;
_computing_data_reduction
;
CrysAlisPro, Agilent Technologies,
Version 1.171.37.33 (release 27-03-2014 CrysAlis171 .NET)
(compiled Mar 27 2014,17:12:48)
;
_computing_molecular_graphics 'Olex2 (Dolomanov et al., 2009)'
_computing_publication_material 'Olex2 (Dolomanov et al., 2009)'
_computing_structure_refinement 'ShelXL (Sheldrick, 2008)'
_computing_structure_solution
;
Superflip (Palatinus & Chapuis, 2007;Palatinus & van der Lee, 2008;
Palatinus et al., 2012)
;
_diffrn_ambient_environment air
_diffrn_ambient_temperature 293.42(10)
_diffrn_detector 'CCD plate'
_diffrn_detector_area_resol_mean 16.0733
_diffrn_detector_type Eos
_diffrn_measured_fraction_theta_full 0.998
_diffrn_measured_fraction_theta_max 0.998
_diffrn_measurement_details
;
#__ type_ start__ end____ width___ exp.time_
  1 omega   10.00   89.20   1.2000    8.0000
omega____ theta____ kappa____ phi______ frames
    -       20.5854   57.0000   30.0000 66

#__ type_ start__ end____ width___ exp.time_
  2 omega   48.00   96.00   1.2000    8.0000
omega____ theta____ kappa____ phi______ frames
    -       20.5854  178.0000  -30.0000 40

#__ type_ start__ end____ width___ exp.time_
  3 omega  -72.00  -27.60   1.2000    8.0000
omega____ theta____ kappa____ phi______ frames
    -      -17.1479  132.0000   63.0000 37

#__ type_ start__ end____ width___ exp.time_
  4 omega  -21.00   41.40   1.2000    8.0000
omega____ theta____ kappa____ phi______ frames
    -       20.5854  -57.0000  -90.0000 52
;
_diffrn_measurement_device 'four-circle diffractometer'
_diffrn_measurement_device_type 'SuperNova, Dual, Cu at zero, Eos'
_diffrn_measurement_method '\w scans'
_diffrn_orient_matrix_UB_11 0.0082359000
_diffrn_orient_matrix_UB_12 -0.0565367000
_diffrn_orient_matrix_UB_13 0.0185422000
_diffrn_orient_matrix_UB_21 -0.0065953000
_diffrn_orient_matrix_UB_22 0.1006386000
_diffrn_orient_matrix_UB_23 0.0103618000
_diffrn_orient_matrix_UB_31 -0.0309681000
_diffrn_orient_matrix_UB_32 -0.0364068000
_diffrn_orient_matrix_UB_33 -0.0001773000
_diffrn_radiation_monochromator mirror
_diffrn_radiation_probe x-ray
_diffrn_radiation_type MoK\a
_diffrn_radiation_wavelength 0.71073
_diffrn_reflns_av_R_equivalents 0.0451
_diffrn_reflns_av_unetI/netI 0.0782
_diffrn_reflns_limit_h_max 24
_diffrn_reflns_limit_h_min -26
_diffrn_reflns_limit_k_max 6
_diffrn_reflns_limit_k_min -7
_diffrn_reflns_limit_l_max 29
_diffrn_reflns_limit_l_min -41
_diffrn_reflns_number 8438
_diffrn_reflns_theta_full 25.50
_diffrn_reflns_theta_max 26.02
_diffrn_reflns_theta_min 3.27
_diffrn_source 'SuperNova (Mo) X-ray Source'
_exptl_absorpt_coefficient_mu 0.562
_exptl_absorpt_correction_T_max 1.00000
_exptl_absorpt_correction_T_min 0.74911
_exptl_absorpt_correction_type multi-scan
_exptl_absorpt_process_details
;
CrysAlisPro, Agilent Technologies,
Version 1.171.37.33 (release 27-03-2014 CrysAlis171 .NET)
(compiled Mar 27 2014,17:12:48)
Empirical absorption correction using spherical harmonics,
 implemented in SCALE3 ABSPACK scaling algorithm.
;
_exptl_crystal_colour 'clear light brown'
_exptl_crystal_colour_lustre clear
_exptl_crystal_colour_modifier light
_exptl_crystal_colour_primary brown
_exptl_crystal_density_diffrn 1.320
_exptl_crystal_density_method 'not measured'
_exptl_crystal_description block
_exptl_crystal_F_000 1772
_exptl_crystal_size_max 0.24
_exptl_crystal_size_mid 0.15
_exptl_crystal_size_min 0.14
_refine_diff_density_max 0.480
_refine_diff_density_min -0.366
_refine_diff_density_rms 0.060
_refine_ls_extinction_method none
_refine_ls_goodness_of_fit_ref 1.060
_refine_ls_hydrogen_treatment constr
_refine_ls_matrix_type full
_refine_ls_number_parameters 278
_refine_ls_number_reflns 4218
_refine_ls_number_restraints 0
_refine_ls_restrained_S_all 1.060
_refine_ls_R_factor_all 0.0864
_refine_ls_R_factor_gt 0.0554
_refine_ls_shift/su_max 0.000
_refine_ls_shift/su_mean 0.000
_refine_ls_structure_factor_coef Fsqd
_refine_ls_weighting_details 'calc w=1/[\s^2^(Fo^2^)+(0.0325P)^2^+2.6005P] where P=(Fo^2^+2Fc^2^)/3'
_refine_ls_weighting_scheme calc
_refine_ls_wR_factor_gt 0.1042
_refine_ls_wR_factor_ref 0.1255
_reflns_number_gt 2896
_reflns_number_total 4218
_reflns_threshold_expression >2sigma(I)
_cod_data_source_file suppl_ncrs-2017-0107_suppl.cif
_cod_data_source_block s011_1
_cod_database_code 8106035
_reflns_odcompleteness_completeness 99.67
_reflns_odcompleteness_iscentric 1
_reflns_odcompleteness_theta 26.32
_olex2_refinement_description
;
1. Fixed Uiso
 At 1.2 times of:
  All C(H) groups, All C(H,H) groups
 At 1.5 times of:
  All C(H,H,H) groups
2.a Secondary CH2 refined with riding coordinates:
 C20(H20A,H20B)
2.b Aromatic/amide H refined with riding coordinates:
 C2(H2), C3(H3), C5(H5), C6(H6), C7(H7), C8(H8), C11(H11), C13(H13), C14(H14),
 C16(H16), C17(H17), C22(H22), C23(H23), C24(H24), C25(H25), C26(H26)
2.c Idealised Me refined as rotating group:
 C19(H19A,H19B,H19C)
;
_olex2_date_sample_data_collection 2015-04-16
_olex2_submission_special_instructions 'No special instructions were received'

loop_
_space_group_symop_id
_space_group_symop_operation_xyz
1 'x, y, z'
2 '-x, y, -z+1/2'
3 'x+1/2, y+1/2, z+1/2'
4 '-x+1/2, y+1/2, -z+1'
5 '-x, -y, -z'
6 'x, -y, z-1/2'
7 '-x+1/2, -y+1/2, -z+1/2'
8 'x+1/2, -y+1/2, z'

loop_
_atom_site_label
_atom_site_type_symbol
_atom_site_fract_x
_atom_site_fract_y
_atom_site_fract_z
_atom_site_U_iso_or_equiv
_atom_site_adp_type
_atom_site_occupancy
_atom_site_calc_flag
_atom_site_disorder_assembly
_atom_site_disorder_group
_atom_site_site_symmetry_order
_atom_site_refinement_flags_posn
_atom_site_refinement_flags_adp
_atom_site_refinement_flags_occupancy
Cu1 Cu 0.5000 0.5000 0.5000 0.03460(18) Uani 1 d . . 2 S T P
O1 O 0.46444(9) 0.7736(4) 0.47887(6) 0.0422(6) Uani 1 d . . 1 . . .
O2 O 0.62223(13) -0.0490(5) 0.74322(8) 0.0789(9) Uani 1 d . . 1 . . .
N1 N 0.46770(11) 0.5559(4) 0.55213(7) 0.0341(6) Uani 1 d . . 1 . . .
N2 N 0.60089(16) 0.0964(6) 0.71063(9) 0.0698(10) Uani 1 d . . 1 . . .
C1 C 0.42302(13) 0.9011(6) 0.49173(9) 0.0336(7) Uani 1 d . . 1 . . .
C2 C 0.40384(13) 1.0974(6) 0.46836(9) 0.0387(8) Uani 1 d . . 1 . . .
H2 H 0.4204 1.1238 0.4447 0.046 Uiso 1 calc . . 1 R . .
C3 C 0.36219(13) 1.2459(6) 0.47977(10) 0.0407(8) Uani 1 d . . 1 . . .
H3 H 0.3522 1.3758 0.4644 0.049 Uiso 1 calc . . 1 R . .
C4 C 0.33357(13) 1.2083(5) 0.51439(9) 0.0350(7) Uani 1 d . . 1 . . .
C5 C 0.28910(14) 1.3604(6) 0.52522(10) 0.0459(9) Uani 1 d . . 1 . . .
H5 H 0.2806 1.4933 0.5104 0.055 Uiso 1 calc . . 1 R . .
C6 C 0.25800(15) 1.3174(7) 0.55703(11) 0.0520(10) Uani 1 d . . 1 . . .
H6 H 0.2287 1.4201 0.5638 0.062 Uiso 1 calc . . 1 R . .
C7 C 0.27061(15) 1.1176(7) 0.57931(10) 0.0511(9) Uani 1 d . . 1 . . .
H7 H 0.2490 1.0861 0.6007 0.061 Uiso 1 calc . . 1 R . .
C8 C 0.31459(14) 0.9681(6) 0.56979(9) 0.0410(8) Uani 1 d . . 1 . . .
H8 H 0.3223 0.8360 0.5849 0.049 Uiso 1 calc . . 1 R . .
C9 C 0.34831(12) 1.0098(5) 0.53772(9) 0.0330(7) Uani 1 d . . 1 . . .
C10 C 0.39682(13) 0.8618(5) 0.52729(9) 0.0334(7) Uani 1 d . . 1 . . .
C11 C 0.42365(13) 0.7000(6) 0.55586(9) 0.0363(7) Uani 1 d . . 1 . . .
H11 H 0.4077 0.6970 0.5802 0.044 Uiso 1 calc . . 1 R . .
C12 C 0.48849(13) 0.4214(6) 0.58685(9) 0.0353(7) Uani 1 d . . 1 . . .
C13 C 0.44734(14) 0.2988(6) 0.60657(9) 0.0428(8) Uani 1 d . . 1 . . .
H13 H 0.4053 0.3053 0.5976 0.051 Uiso 1 calc . . 1 R . .
C14 C 0.46849(16) 0.1670(7) 0.63956(10) 0.0514(9) Uani 1 d . . 1 . . .
H14 H 0.4404 0.0839 0.6523 0.062 Uiso 1 calc . . 1 R . .
C15 C 0.53028(16) 0.1566(6) 0.65387(10) 0.0483(9) Uani 1 d . . 1 . . .
C16 C 0.57119(15) 0.2822(6) 0.63410(10) 0.0495(9) Uani 1 d . . 1 . . .
H16 H 0.6131 0.2785 0.6435 0.059 Uiso 1 calc . . 1 R . .
C17 C 0.55077(14) 0.4114(6) 0.60103(10) 0.0445(9) Uani 1 d . . 1 . . .
H17 H 0.5789 0.4926 0.5881 0.053 Uiso 1 calc . . 1 R . .
C18 C 0.55336(18) 0.0142(7) 0.68942(11) 0.0553(10) Uani 1 d . . 1 . . .
C19 C 0.5222(2) -0.2064(8) 0.69651(13) 0.0856(15) Uani 1 d . . 1 . . .
H19A H 0.5514 -0.3083 0.7110 0.128 Uiso 1 calc . . 1 GR . .
H19B H 0.5064 -0.2738 0.6713 0.128 Uiso 1 calc . . 1 GR . .
H19C H 0.4888 -0.1786 0.7118 0.128 Uiso 1 calc . . 1 GR . .
C20 C 0.6785(3) 0.0454(9) 0.76209(14) 0.116(2) Uani 1 d . . 1 . . .
H20A H 0.6704 0.1907 0.7742 0.139 Uiso 1 calc . . 1 R . .
H20B H 0.7062 0.0719 0.7423 0.139 Uiso 1 calc . . 1 R . .
C21 C 0.7079(2) -0.1151(8) 0.79360(12) 0.0717(13) Uani 1 d . . 1 . . .
C22 C 0.6761(2) -0.2899(9) 0.80915(13) 0.0837(15) Uani 1 d . . 1 . . .
H22 H 0.6341 -0.3091 0.8008 0.100 Uiso 1 calc . . 1 R . .
C23 C 0.7068(2) -0.4371(9) 0.83726(13) 0.0842(15) Uani 1 d . . 1 . . .
H23 H 0.6853 -0.5549 0.8477 0.101 Uiso 1 calc . . 1 R . .
C24 C 0.7683(2) -0.4106(10) 0.84966(13) 0.0838(15) Uani 1 d . . 1 . . .
H24 H 0.7888 -0.5114 0.8681 0.101 Uiso 1 calc . . 1 R . .
C25 C 0.7995(2) -0.2355(10) 0.83485(14) 0.0861(15) Uani 1 d . . 1 . . .
H25 H 0.8412 -0.2144 0.8438 0.103 Uiso 1 calc . . 1 R . .
C26 C 0.7696(2) -0.0887(9) 0.80656(13) 0.0817(14) Uani 1 d . . 1 . . .
H26 H 0.7915 0.0286 0.7963 0.098 Uiso 1 calc . . 1 R . .

loop_
_atom_site_aniso_label
_atom_site_aniso_U_11
_atom_site_aniso_U_22
_atom_site_aniso_U_33
_atom_site_aniso_U_23
_atom_site_aniso_U_13
_atom_site_aniso_U_12
Cu1 0.0354(3) 0.0348(3) 0.0331(3) 0.0047(3) 0.0026(2) 0.0060(2)
O1 0.0460(13) 0.0402(14) 0.0413(13) 0.0068(11) 0.0094(10) 0.0118(11)
O2 0.096(2) 0.083(2) 0.0496(17) 0.0285(16) -0.0198(15) 0.0076(18)
N1 0.0355(14) 0.0360(15) 0.0293(14) 0.0054(12) -0.0014(10) 0.0037(12)
N2 0.091(3) 0.064(2) 0.048(2) 0.0221(18) -0.0166(18) 0.009(2)
C1 0.0301(16) 0.0322(18) 0.0368(18) 0.0031(15) -0.0026(13) 0.0022(14)
C2 0.0356(17) 0.038(2) 0.0414(19) 0.0091(16) 0.0023(13) 0.0025(16)
C3 0.0355(17) 0.0335(19) 0.051(2) 0.0128(17) -0.0033(14) 0.0019(16)
C4 0.0294(16) 0.0307(18) 0.0419(19) -0.0042(15) -0.0062(13) 0.0020(14)
C5 0.0447(19) 0.036(2) 0.055(2) 0.0003(18) -0.0017(16) 0.0060(17)
C6 0.048(2) 0.049(2) 0.058(2) -0.012(2) 0.0030(17) 0.0197(18)
C7 0.047(2) 0.060(3) 0.047(2) -0.008(2) 0.0114(16) 0.0049(19)
C8 0.0411(18) 0.039(2) 0.043(2) 0.0030(17) 0.0052(14) 0.0018(16)
C9 0.0260(15) 0.0334(18) 0.0374(18) -0.0032(15) -0.0047(12) -0.0005(14)
C10 0.0319(16) 0.0297(17) 0.0376(18) 0.0055(15) 0.0012(13) 0.0008(14)
C11 0.0345(17) 0.040(2) 0.0345(18) 0.0019(15) 0.0036(13) -0.0016(15)
C12 0.0378(17) 0.0373(19) 0.0296(17) 0.0002(15) 0.0005(13) 0.0062(15)
C13 0.0408(18) 0.046(2) 0.040(2) 0.0039(17) -0.0001(14) 0.0004(17)
C14 0.054(2) 0.060(3) 0.040(2) 0.0128(19) 0.0042(16) -0.0040(19)
C15 0.059(2) 0.049(2) 0.0346(19) 0.0087(18) -0.0033(16) 0.0053(19)
C16 0.0392(19) 0.060(3) 0.046(2) 0.010(2) -0.0068(15) 0.0085(19)
C17 0.0397(19) 0.048(2) 0.045(2) 0.0129(18) 0.0023(15) 0.0000(17)
C18 0.067(3) 0.058(3) 0.039(2) 0.012(2) 0.0014(18) 0.007(2)
C19 0.095(3) 0.082(4) 0.077(3) 0.036(3) -0.002(2) -0.006(3)
C20 0.158(5) 0.080(4) 0.085(4) 0.033(3) -0.073(4) -0.018(4)
C21 0.100(3) 0.063(3) 0.044(2) 0.014(2) -0.020(2) -0.001(3)
C22 0.084(3) 0.089(4) 0.073(3) 0.024(3) -0.013(2) 0.004(3)
C23 0.095(4) 0.090(4) 0.066(3) 0.034(3) 0.003(2) 0.008(3)
C24 0.095(4) 0.096(4) 0.058(3) 0.029(3) 0.002(2) 0.031(3)
C25 0.083(3) 0.101(4) 0.070(3) 0.013(3) -0.005(2) 0.020(3)
C26 0.105(4) 0.080(3) 0.055(3) 0.014(3) -0.007(2) -0.006(3)

loop_
_atom_type_symbol
_atom_type_description
_atom_type_scat_dispersion_real
_atom_type_scat_dispersion_imag
_atom_type_scat_source
C C 0.0033 0.0016 'International Tables Vol C Tables 4.2.6.8 and 6.1.1.4'
H H 0.0000 0.0000 'International Tables Vol C Tables 4.2.6.8 and 6.1.1.4'
Cu Cu 0.3201 1.2651 'International Tables Vol C Tables 4.2.6.8 and 6.1.1.4'
N N 0.0061 0.0033 'International Tables Vol C Tables 4.2.6.8 and 6.1.1.4'
O O 0.0106 0.0060 'International Tables Vol C Tables 4.2.6.8 and 6.1.1.4'

loop_
_geom_angle_atom_site_label_1
_geom_angle_atom_site_label_2
_geom_angle_atom_site_label_3
_geom_angle
_geom_angle_site_symmetry_1
_geom_angle_site_symmetry_3
O1 Cu1 O1 180.00(12) 5_666 .
O1 Cu1 N1 90.98(9) . .
O1 Cu1 N1 89.02(9) 5_666 .
O1 Cu1 N1 89.02(9) . 5_666
O1 Cu1 N1 90.98(9) 5_666 5_666
N1 Cu1 N1 180.00(5) . 5_666
C1 O1 Cu1 129.8(2) . .
N2 O2 C20 106.9(3) . .
C11 N1 Cu1 122.7(2) . .
C11 N1 C12 116.0(2) . .
C12 N1 Cu1 121.0(2) . .
C18 N2 O2 111.6(3) . .
O1 C1 C2 116.8(3) . .
O1 C1 C10 124.7(3) . .
C10 C1 C2 118.5(3) . .
C1 C2 H2 119.2 . .
C3 C2 C1 121.6(3) . .
C3 C2 H2 119.2 . .
C2 C3 H3 119.3 . .
C2 C3 C4 121.5(3) . .
C4 C3 H3 119.3 . .
C3 C4 C9 119.6(3) . .
C5 C4 C3 120.8(3) . .
C5 C4 C9 119.6(3) . .
C4 C5 H5 119.4 . .
C6 C5 C4 121.3(3) . .
C6 C5 H5 119.4 . .
C5 C6 H6 120.2 . .
C5 C6 C7 119.5(3) . .
C7 C6 H6 120.2 . .
C6 C7 H7 119.8 . .
C8 C7 C6 120.4(3) . .
C8 C7 H7 119.8 . .
C7 C8 H8 119.2 . .
C7 C8 C9 121.5(3) . .
C9 C8 H8 119.2 . .
C4 C9 C10 118.6(3) . .
C8 C9 C4 117.7(3) . .
C8 C9 C10 123.8(3) . .
C1 C10 C9 119.9(3) . .
C1 C10 C11 120.4(3) . .
C11 C10 C9 119.1(3) . .
N1 C11 C10 127.9(3) . .
N1 C11 H11 116.1 . .
C10 C11 H11 116.1 . .
C13 C12 N1 121.2(3) . .
C17 C12 N1 119.9(3) . .
C17 C12 C13 118.9(3) . .
C12 C13 H13 119.9 . .
C14 C13 C12 120.3(3) . .
C14 C13 H13 119.9 . .
C13 C14 H14 119.4 . .
C15 C14 C13 121.2(3) . .
C15 C14 H14 119.4 . .
C14 C15 C16 118.1(3) . .
C14 C15 C18 121.4(3) . .
C16 C15 C18 120.5(3) . .
C15 C16 H16 119.4 . .
C17 C16 C15 121.2(3) . .
C17 C16 H16 119.4 . .
C12 C17 H17 119.8 . .
C16 C17 C12 120.3(3) . .
C16 C17 H17 119.8 . .
N2 C18 C15 113.8(4) . .
N2 C18 C19 126.3(3) . .
C15 C18 C19 119.9(3) . .
C18 C19 H19A 109.5 . .
C18 C19 H19B 109.5 . .
C18 C19 H19C 109.5 . .
H19A C19 H19B 109.5 . .
H19A C19 H19C 109.5 . .
H19B C19 H19C 109.5 . .
O2 C20 H20A 109.7 . .
O2 C20 H20B 109.7 . .
O2 C20 C21 109.9(4) . .
H20A C20 H20B 108.2 . .
C21 C20 H20A 109.7 . .
C21 C20 H20B 109.7 . .
C22 C21 C20 122.9(4) . .
C26 C21 C20 118.0(4) . .
C26 C21 C22 119.1(4) . .
C21 C22 H22 120.1 . .
C21 C22 C23 119.8(4) . .
C23 C22 H22 120.1 . .
C22 C23 H23 119.7 . .
C24 C23 C22 120.6(5) . .
C24 C23 H23 119.7 . .
C23 C24 H24 120.2 . .
C25 C24 C23 119.6(4) . .
C25 C24 H24 120.2 . .
C24 C25 H25 119.7 . .
C24 C25 C26 120.5(5) . .
C26 C25 H25 119.7 . .
C21 C26 C25 120.4(5) . .
C21 C26 H26 119.8 . .
C25 C26 H26 119.8 . .

loop_
_geom_bond_atom_site_label_1
_geom_bond_atom_site_label_2
_geom_bond_distance
_geom_bond_site_symmetry_2
Cu1 O1 1.881(2) 5_666
Cu1 O1 1.881(2) .
Cu1 N1 2.002(2) .
Cu1 N1 2.002(2) 5_666
O1 C1 1.291(3) .
O2 N2 1.420(4) .
O2 C20 1.421(5) .
N1 C11 1.299(4) .
N1 C12 1.434(4) .
N2 C18 1.277(5) .
C1 C2 1.426(4) .
C1 C10 1.412(4) .
C2 H2 0.9300 .
C2 C3 1.350(4) .
C3 H3 0.9300 .
C3 C4 1.410(4) .
C4 C5 1.402(4) .
C4 C9 1.417(4) .
C5 H5 0.9300 .
C5 C6 1.365(5) .
C6 H6 0.9300 .
C6 C7 1.399(5) .
C7 H7 0.9300 .
C7 C8 1.369(4) .
C8 H8 0.9300 .
C8 C9 1.406(4) .
C9 C10 1.448(4) .
C10 C11 1.423(4) .
C11 H11 0.9300 .
C12 C13 1.386(4) .
C12 C17 1.384(4) .
C13 H13 0.9300 .
C13 C14 1.383(4) .
C14 H14 0.9300 .
C14 C15 1.375(4) .
C15 C16 1.392(5) .
C15 C18 1.493(5) .
C16 H16 0.9300 .
C16 C17 1.373(4) .
C17 H17 0.9300 .
C18 C19 1.494(6) .
C19 H19A 0.9600 .
C19 H19B 0.9600 .
C19 H19C 0.9600 .
C20 H20A 0.9700 .
C20 H20B 0.9700 .
C20 C21 1.500(5) .
C21 C22 1.380(6) .
C21 C26 1.372(6) .
C22 H22 0.9300 .
C22 C23 1.388(6) .
C23 H23 0.9300 .
C23 C24 1.364(6) .
C24 H24 0.9300 .
C24 C25 1.362(6) .
C25 H25 0.9300 .
C25 C26 1.383(6) .
C26 H26 0.9300 .

loop_
_geom_torsion_atom_site_label_1
_geom_torsion_atom_site_label_2
_geom_torsion_atom_site_label_3
_geom_torsion_atom_site_label_4
_geom_torsion
_geom_torsion_site_symmetry_1
_geom_torsion_site_symmetry_2
_geom_torsion_site_symmetry_3
_geom_torsion_site_symmetry_4
Cu1 O1 C1 C2 -178.3(2) . . . .
Cu1 O1 C1 C10 3.0(5) . . . .
Cu1 N1 C11 C10 -9.4(4) . . . .
Cu1 N1 C12 C13 -122.4(3) . . . .
Cu1 N1 C12 C17 57.1(4) . . . .
O1 Cu1 O1 C1 9(44) 5_666 . . .
O1 Cu1 N1 C11 -162.5(3) 5_666 . . .
O1 Cu1 N1 C11 17.5(3) . . . .
O1 Cu1 N1 C12 -168.4(2) . . . .
O1 Cu1 N1 C12 11.6(2) 5_666 . . .
O1 C1 C2 C3 -177.9(3) . . . .
O1 C1 C10 C9 -176.8(3) . . . .
O1 C1 C10 C11 12.5(5) . . . .
O2 N2 C18 C15 -178.0(3) . . . .
O2 N2 C18 C19 -0.1(6) . . . .
O2 C20 C21 C22 -17.4(7) . . . .
O2 C20 C21 C26 161.0(4) . . . .
N1 Cu1 O1 C1 164.9(3) 5_666 . . .
N1 Cu1 O1 C1 -15.1(3) . . . .
N1 Cu1 N1 C11 61(88) 5_666 . . .
N1 Cu1 N1 C12 -125(88) 5_666 . . .
N1 C12 C13 C14 178.8(3) . . . .
N1 C12 C17 C16 -179.6(3) . . . .
N2 O2 C20 C21 -172.8(4) . . . .
C1 C2 C3 C4 -2.9(5) . . . .
C1 C10 C11 N1 -8.4(5) . . . .
C2 C1 C10 C9 4.6(4) . . . .
C2 C1 C10 C11 -166.1(3) . . . .
C2 C3 C4 C5 -178.1(3) . . . .
C2 C3 C4 C9 -0.5(5) . . . .
C3 C4 C5 C6 175.3(3) . . . .
C3 C4 C9 C8 -174.2(3) . . . .
C3 C4 C9 C10 5.7(4) . . . .
C4 C5 C6 C7 -0.1(5) . . . .
C4 C9 C10 C1 -7.8(4) . . . .
C4 C9 C10 C11 163.0(3) . . . .
C5 C4 C9 C8 3.5(4) . . . .
C5 C4 C9 C10 -176.6(3) . . . .
C5 C6 C7 C8 1.2(5) . . . .
C6 C7 C8 C9 0.1(5) . . . .
C7 C8 C9 C4 -2.4(5) . . . .
C7 C8 C9 C10 177.7(3) . . . .
C8 C9 C10 C1 172.1(3) . . . .
C8 C9 C10 C11 -17.1(5) . . . .
C9 C4 C5 C6 -2.3(5) . . . .
C9 C10 C11 N1 -179.2(3) . . . .
C10 C1 C2 C3 0.8(5) . . . .
C11 N1 C12 C13 52.1(4) . . . .
C11 N1 C12 C17 -128.4(3) . . . .
C12 N1 C11 C10 176.2(3) . . . .
C12 C13 C14 C15 0.9(6) . . . .
C13 C12 C17 C16 -0.1(5) . . . .
C13 C14 C15 C16 -0.2(6) . . . .
C13 C14 C15 C18 -179.9(3) . . . .
C14 C15 C16 C17 -0.6(6) . . . .
C14 C15 C18 N2 -147.7(4) . . . .
C14 C15 C18 C19 34.3(6) . . . .
C15 C16 C17 C12 0.7(6) . . . .
C16 C15 C18 N2 32.7(5) . . . .
C16 C15 C18 C19 -145.4(4) . . . .
C17 C12 C13 C14 -0.7(5) . . . .
C18 C15 C16 C17 179.1(3) . . . .
C20 O2 N2 C18 173.9(4) . . . .
C20 C21 C22 C23 177.8(5) . . . .
C20 C21 C26 C25 -178.4(5) . . . .
C21 C22 C23 C24 0.0(8) . . . .
C22 C21 C26 C25 0.0(7) . . . .
C22 C23 C24 C25 1.2(8) . . . .
C23 C24 C25 C26 -1.8(8) . . . .
C24 C25 C26 C21 1.2(8) . . . .
C26 C21 C22 C23 -0.6(7) . . . .
